data_7248728
loop_
_publ_author_name
'Fatima, Muqudis'
'Siddiqui, Waseeq Ahmad'
'Choudhary, Muhammad Iqbal'
'Ashraf, Adnan'
'Niaz, Shanawer'
'Raza, Muhammad Asam'
'Alam, Seikh Mafiz'
'Ashfaq, Muhammad'
'Tahir, Muhammad Nawaz'
'Dahlous, Kholood Ahmed'

_publ_section_title
;
 Synthesis of dimeric 1,2-benzothiazine 1,1-dioxide scaffolds: molecular
 structures, Hirshfeld surface analysis, DFT and enzyme inhibition studies
;
_journal_issue 24
_journal_name_full 'RSC Advances'
_journal_page_first 16935
_journal_page_last 16944
_journal_paper_doi 10.1039/D4RA02009J
_journal_volume 14
_journal_year 2024
_chemical_formula_iupac 'C24 H24 N2 O10 S2'
_chemical_formula_moiety 'C24 H24 N2 O10 S2'
_chemical_formula_sum 'C24 H24 N2 O10 S2'
_chemical_formula_weight 564.57
_chemical_name_systematic
;
Methyl 2-ethyl-4-((2-ethyl-3-(methoxycarbonyl)-1,1-dioxido-4-oxo-3,4-dihydro-
2H-benzo[e][1,2]thiazin-3-yl)oxy)-2H-benzo[e][1,2]thiazine-3-carboxylate 
1,1-dioxide
;
_space_group_crystal_system triclinic
_space_group_IT_number 2
_space_group_name_Hall '-P 1'
_space_group_name_H-M_alt 'P -1'
_atom_sites_solution_hydrogens geom
_atom_sites_solution_primary direct
_atom_sites_solution_secondary difmap
_audit_creation_method SHELXL-2019/2
_audit_update_record
;
2023-09-14 deposited with the CCDC.	2024-05-28 downloaded from the CCDC.
;
_cell_angle_alpha 107.833(4)
_cell_angle_beta 102.961(3)
_cell_angle_gamma 97.540(4)
_cell_formula_units_Z 2
_cell_length_a 8.0501(9)
_cell_length_b 11.7489(15)
_cell_length_c 14.8904(19)
_cell_measurement_reflns_used 4302
_cell_measurement_temperature 296(2)
_cell_measurement_theta_max 27.864
_cell_measurement_theta_min 2.659
_cell_volume 1275.8(3)
_computing_cell_refinement 'SAINT (Bruker, 2007)'
_computing_data_collection 'APEX2 (Bruker, 2007)'
_computing_data_reduction 'SAINT (Bruker, 2007)'
_computing_molecular_graphics 'ORTEP-3 for Windows (Farrugia, 2012) and PLATON (Spek, 2009)'
_computing_publication_material
;
WinGX (Farrugia, 1999) and PLATON (Spek, 2009)
;
_computing_structure_refinement 'SHELXL-2019/2  (Sheldrick, 2015)'
_computing_structure_solution 'SHELXT-2014 (Sheldrick, 2015)'
_diffrn_ambient_temperature 296(2)
_diffrn_detector_area_resol_mean 7.60
_diffrn_measured_fraction_theta_full 0.990
_diffrn_measured_fraction_theta_max 0.984
_diffrn_measurement_device_type 'Bruker Kappa APEXII CCD'
_diffrn_measurement_method \w
_diffrn_radiation_monochromator graphite
_diffrn_radiation_source 'fine-focus sealed tube'
_diffrn_radiation_type MoK\a
_diffrn_radiation_wavelength 0.71073
_diffrn_reflns_av_R_equivalents 0.0444
_diffrn_reflns_av_unetI/netI 0.0555
_diffrn_reflns_Laue_measured_fraction_full 0.990
_diffrn_reflns_Laue_measured_fraction_max 0.984
_diffrn_reflns_limit_h_max 10
_diffrn_reflns_limit_h_min -10
_diffrn_reflns_limit_k_max 15
_diffrn_reflns_limit_k_min -15
_diffrn_reflns_limit_l_max 19
_diffrn_reflns_limit_l_min -19
_diffrn_reflns_number 16181
_diffrn_reflns_point_group_measured_fraction_full 0.990
_diffrn_reflns_point_group_measured_fraction_max 0.984
_diffrn_reflns_theta_full 25.242
_diffrn_reflns_theta_max 27.864
_diffrn_reflns_theta_min 2.659
_diffrn_standards_number 0
_exptl_absorpt_coefficient_mu 0.270
_exptl_absorpt_correction_T_max 0.901
_exptl_absorpt_correction_T_min 0.798
_exptl_absorpt_correction_type multi-scan
_exptl_absorpt_process_details '(SADABS; Bruker, 2007)'
_exptl_crystal_colour COLOURLESS
_exptl_crystal_density_diffrn 1.470
_exptl_crystal_density_method 'not measured'
_exptl_crystal_description plate
_exptl_crystal_F_000 588
_exptl_crystal_size_max 0.38
_exptl_crystal_size_mid 0.34
_exptl_crystal_size_min 0.26
_refine_diff_density_max 0.281
_refine_diff_density_min -0.319
_refine_diff_density_rms 0.051
_refine_ls_abs_structure_details
;
 Flack x determined using 1376 quotients [(I+)-(I-)]/[(I+)+(I-)]
 (Parsons, Flack and Wagner, Acta Cryst. B69 (2013) 249-259).
;
_refine_ls_goodness_of_fit_ref 1.044
_refine_ls_hydrogen_treatment constr
_refine_ls_matrix_type full
_refine_ls_number_parameters 347
_refine_ls_number_reflns 5994
_refine_ls_number_restraints 0
_refine_ls_restrained_S_all 1.044
_refine_ls_R_factor_all 0.0702
_refine_ls_R_factor_gt 0.0476
_refine_ls_shift/su_max 0.000
_refine_ls_shift/su_mean 0.000
_refine_ls_structure_factor_coef Fsqd
_refine_ls_weighting_details 'w=1/[\s^2^(Fo^2^)+(0.0570P)^2^+0.1791P] where P=(Fo^2^+2Fc^2^)/3'
_refine_ls_weighting_scheme calc
_refine_ls_wR_factor_gt 0.1187
_refine_ls_wR_factor_ref 0.1316
_reflns_Friedel_coverage 0.000
_reflns_number_gt 4302
_reflns_number_total 5994
_reflns_threshold_expression I>2\s(I)
_cod_data_source_file d4ra02009j3.cif
_cod_data_source_block mqf80_0m
_cod_database_code 7248728
_shelx_shelxl_version_number 2019/2
_shelx_space_group_comment
;
The symmetry employed for this shelxl refinement is uniquely defined
by the following loop, which should always be used as a source of
symmetry information in preference to the above space-group names.
They are only intended as comments.
;

loop_
_space_group_symop_operation_xyz
'x, y, z'
'-x, -y, -z'

loop_
_atom_site_label
_atom_site_type_symbol
_atom_site_fract_x
_atom_site_fract_y
_atom_site_fract_z
_atom_site_U_iso_or_equiv
_atom_site_adp_type
_atom_site_occupancy
_atom_site_site_symmetry_order
_atom_site_calc_flag
_atom_site_refinement_flags_posn
_atom_site_refinement_flags_adp
_atom_site_refinement_flags_occupancy
_atom_site_disorder_assembly
_atom_site_disorder_group
S1 S 0.17144(6) 0.88100(5) 0.28604(4) 0.04048(15) Uani 1 1 d . . . . .
S2 S 0.29719(8) 0.26594(5) 0.12746(4) 0.05192(17) Uani 1 1 d . . . . .
O1 O 0.1362(2) 0.99226(14) 0.34301(13) 0.0606(5) Uani 1 1 d . . . . .
O2 O 0.04501(19) 0.81082(15) 0.19443(12) 0.0554(4) Uani 1 1 d . . . . .
O3 O 0.52555(18) 0.63683(12) 0.27132(11) 0.0434(3) Uani 1 1 d . . . . .
O4 O 0.2909(2) 0.56660(14) 0.42694(11) 0.0555(4) Uani 1 1 d . . . . .
O5 O 0.50066(19) 0.73446(13) 0.47164(10) 0.0478(4) Uani 1 1 d . . . . .
O6 O 0.13946(16) 0.59949(11) 0.25297(9) 0.0351(3) Uani 1 1 d . . . . .
O7 O 0.4495(2) 0.31511(16) 0.20939(13) 0.0666(5) Uani 1 1 d . . . . .
O8 O 0.2791(3) 0.14581(15) 0.05966(15) 0.0785(6) Uani 1 1 d . . . . .
O9 O 0.0200(2) 0.31857(17) 0.34350(13) 0.0683(5) Uani 1 1 d . . . . .
O10 O -0.10101(19) 0.46308(15) 0.30193(11) 0.0527(4) Uani 1 1 d . . . . .
N1 N 0.2145(2) 0.80112(14) 0.35896(12) 0.0378(4) Uani 1 1 d . . . . .
N2 N 0.1250(3) 0.26851(16) 0.16920(14) 0.0511(5) Uani 1 1 d . . . . .
C1 C 0.3742(2) 0.91091(17) 0.26273(14) 0.0352(4) Uani 1 1 d . . . . .
C2 C 0.4159(3) 1.0145(2) 0.24028(17) 0.0496(5) Uani 1 1 d . . . . .
H2 H 0.340567 1.068097 0.240386 0.059 Uiso 1 1 calc R U . . .
C3 C 0.5711(3) 1.0376(2) 0.2176(2) 0.0625(7) Uani 1 1 d . . . . .
H3 H 0.599742 1.106775 0.201543 0.075 Uiso 1 1 calc R U . . .
C4 C 0.6845(3) 0.9589(2) 0.2187(2) 0.0579(6) Uani 1 1 d . . . . .
H4 H 0.789786 0.976031 0.204473 0.069 Uiso 1 1 calc R U . . .
C5 C 0.6418(3) 0.85543(19) 0.24065(15) 0.0420(5) Uani 1 1 d . . . . .
H5 H 0.718595 0.802833 0.241070 0.050 Uiso 1 1 calc R U . . .
C6 C 0.4847(2) 0.82827(17) 0.26234(13) 0.0325(4) Uani 1 1 d . . . . .
C7 C 0.4408(2) 0.71537(16) 0.28343(13) 0.0317(4) Uani 1 1 d . . . . .
C8 C 0.2832(2) 0.69300(16) 0.32447(13) 0.0324(4) Uani 1 1 d . . . . .
C9 C 0.3562(3) 0.65448(18) 0.41403(14) 0.0367(4) Uani 1 1 d . . . . .
C10 C 0.5938(3) 0.7081(2) 0.55560(17) 0.0601(6) Uani 1 1 d . . . . .
H10A H 0.524442 0.712789 0.600783 0.090 Uiso 1 1 calc R U . . .
H10B H 0.702497 0.766815 0.587700 0.090 Uiso 1 1 calc R U . . .
H10C H 0.616249 0.627312 0.533954 0.090 Uiso 1 1 calc R U . . .
C11 C 0.0857(3) 0.7940(2) 0.41722(19) 0.0602(7) Uani 1 1 d . . . . .
H11A H -0.018085 0.818309 0.388472 0.072 Uiso 1 1 calc R U . . .
H11B H 0.051714 0.709779 0.413089 0.072 Uiso 1 1 calc R U . . .
C12 C 0.1571(5) 0.8729(3) 0.5220(2) 0.1014(12) Uani 1 1 d . . . . .
H12A H 0.255748 0.846069 0.551872 0.152 Uiso 1 1 calc R U . . .
H12B H 0.068900 0.867748 0.555372 0.152 Uiso 1 1 calc R U . . .
H12C H 0.193032 0.956210 0.526493 0.152 Uiso 1 1 calc R U . . .
C13 C 0.2741(3) 0.36983(18) 0.06630(15) 0.0398(4) Uani 1 1 d . . . . .
C14 C 0.3088(3) 0.3477(2) -0.02382(16) 0.0521(6) Uani 1 1 d . . . . .
H14 H 0.342681 0.276047 -0.053524 0.062 Uiso 1 1 calc R U . . .
C15 C 0.2921(3) 0.4340(2) -0.06858(17) 0.0568(6) Uani 1 1 d . . . . .
H15 H 0.314801 0.420902 -0.129092 0.068 Uiso 1 1 calc R U . . .
C16 C 0.2418(3) 0.5401(2) -0.02355(16) 0.0493(5) Uani 1 1 d . . . . .
H16 H 0.232708 0.598275 -0.053949 0.059 Uiso 1 1 calc R U . . .
C17 C 0.2046(3) 0.56168(19) 0.06557(15) 0.0395(4) Uani 1 1 d . . . . .
H17 H 0.170378 0.633490 0.094497 0.047 Uiso 1 1 calc R U . . .
C18 C 0.2186(2) 0.47491(17) 0.11226(14) 0.0340(4) Uani 1 1 d . . . . .
C19 C 0.1599(2) 0.48473(17) 0.19965(13) 0.0338(4) Uani 1 1 d . . . . .
C20 C 0.1000(3) 0.38526(18) 0.22036(15) 0.0402(5) Uani 1 1 d . . . . .
C21 C 0.0058(3) 0.3858(2) 0.29700(16) 0.0466(5) Uani 1 1 d . . . . .
C22 C -0.1961(3) 0.4715(3) 0.3748(2) 0.0728(8) Uani 1 1 d . . . . .
H22A H -0.251271 0.390698 0.368400 0.109 Uiso 1 1 calc R U . . .
H22B H -0.283413 0.518199 0.364866 0.109 Uiso 1 1 calc R U . . .
H22C H -0.116704 0.511004 0.439343 0.109 Uiso 1 1 calc R U . . .
C23 C -0.0192(4) 0.1583(2) 0.1306(2) 0.0670(7) Uani 1 1 d . . . . .
H23A H 0.026359 0.086850 0.103543 0.080 Uiso 1 1 calc R U . . .
H23B H -0.060315 0.148578 0.184824 0.080 Uiso 1 1 calc R U . . .
C24 C -0.1684(5) 0.1623(3) 0.0543(3) 0.1184(15) Uani 1 1 d . . . . .
H24A H -0.216608 0.231509 0.080831 0.178 Uiso 1 1 calc R U . . .
H24B H -0.256042 0.088471 0.033027 0.178 Uiso 1 1 calc R U . . .
H24C H -0.129855 0.169669 -0.000551 0.178 Uiso 1 1 calc R U . . .

loop_
_atom_site_aniso_label
_atom_site_aniso_U_11
_atom_site_aniso_U_22
_atom_site_aniso_U_33
_atom_site_aniso_U_23
_atom_site_aniso_U_13
_atom_site_aniso_U_12
S1 0.0348(3) 0.0351(3) 0.0557(3) 0.0167(3) 0.0156(2) 0.0141(2)
S2 0.0661(4) 0.0342(3) 0.0578(4) 0.0163(3) 0.0173(3) 0.0180(3)
O1 0.0633(10) 0.0423(9) 0.0892(12) 0.0218(9) 0.0380(10) 0.0285(8)
O2 0.0388(8) 0.0562(10) 0.0646(10) 0.0241(9) -0.0014(8) 0.0076(7)
O3 0.0432(8) 0.0369(8) 0.0587(9) 0.0193(7) 0.0220(7) 0.0177(6)
O4 0.0647(10) 0.0508(10) 0.0471(9) 0.0265(8) 0.0054(8) -0.0055(8)
O5 0.0491(9) 0.0427(8) 0.0445(8) 0.0164(7) 0.0018(7) 0.0020(7)
O6 0.0330(7) 0.0305(7) 0.0397(7) 0.0102(6) 0.0098(6) 0.0056(6)
O7 0.0619(11) 0.0679(12) 0.0709(11) 0.0309(10) 0.0036(9) 0.0259(9)
O8 0.1142(16) 0.0352(9) 0.0893(14) 0.0134(9) 0.0398(12) 0.0274(10)
O9 0.0748(12) 0.0751(12) 0.0727(12) 0.0481(11) 0.0261(10) 0.0114(10)
O10 0.0441(8) 0.0695(11) 0.0539(9) 0.0309(8) 0.0199(7) 0.0100(8)
N1 0.0409(9) 0.0350(9) 0.0442(9) 0.0137(8) 0.0218(8) 0.0142(7)
N2 0.0642(12) 0.0296(9) 0.0576(12) 0.0148(9) 0.0190(10) 0.0016(8)
C1 0.0334(10) 0.0330(10) 0.0383(10) 0.0122(9) 0.0079(8) 0.0089(8)
C2 0.0504(13) 0.0446(13) 0.0671(15) 0.0317(12) 0.0204(12) 0.0192(10)
C3 0.0660(16) 0.0511(14) 0.0912(19) 0.0436(14) 0.0340(15) 0.0160(12)
C4 0.0496(13) 0.0548(14) 0.0843(18) 0.0371(14) 0.0316(13) 0.0084(11)
C5 0.0377(10) 0.0420(12) 0.0504(12) 0.0180(10) 0.0166(10) 0.0107(9)
C6 0.0322(9) 0.0304(10) 0.0342(10) 0.0102(8) 0.0093(8) 0.0066(8)
C7 0.0333(9) 0.0284(10) 0.0321(9) 0.0085(8) 0.0093(8) 0.0071(8)
C8 0.0340(9) 0.0276(9) 0.0357(10) 0.0097(8) 0.0115(8) 0.0072(8)
C9 0.0420(11) 0.0330(11) 0.0342(10) 0.0092(9) 0.0121(9) 0.0080(9)
C10 0.0612(15) 0.0603(16) 0.0471(13) 0.0186(12) -0.0041(12) 0.0078(12)
C11 0.0649(15) 0.0651(16) 0.0729(17) 0.0301(14) 0.0455(14) 0.0292(13)
C12 0.119(3) 0.131(3) 0.0633(19) 0.020(2) 0.050(2) 0.048(2)
C13 0.0424(11) 0.0330(11) 0.0394(11) 0.0087(9) 0.0097(9) 0.0049(9)
C14 0.0593(14) 0.0448(13) 0.0473(13) 0.0059(11) 0.0203(11) 0.0100(11)
C15 0.0642(15) 0.0649(16) 0.0385(12) 0.0130(12) 0.0205(11) 0.0066(12)
C16 0.0523(13) 0.0563(14) 0.0434(12) 0.0256(11) 0.0133(11) 0.0055(11)
C17 0.0389(10) 0.0375(11) 0.0424(11) 0.0167(9) 0.0091(9) 0.0066(9)
C18 0.0317(9) 0.0296(10) 0.0353(10) 0.0094(8) 0.0044(8) 0.0015(8)
C19 0.0354(10) 0.0301(10) 0.0343(10) 0.0108(8) 0.0079(8) 0.0062(8)
C20 0.0424(11) 0.0337(11) 0.0403(11) 0.0126(9) 0.0078(9) 0.0009(9)
C21 0.0454(12) 0.0463(13) 0.0461(12) 0.0223(11) 0.0083(10) -0.0042(10)
C22 0.0529(15) 0.111(2) 0.0674(17) 0.0397(17) 0.0326(14) 0.0142(15)
C23 0.0789(18) 0.0302(12) 0.0833(19) 0.0185(13) 0.0178(16) -0.0060(12)
C24 0.105(3) 0.0498(19) 0.144(3) 0.020(2) -0.038(3) -0.0138(17)

loop_
_atom_type_symbol
_atom_type_description
_atom_type_scat_dispersion_real
_atom_type_scat_dispersion_imag
_atom_type_scat_source
C C 0.0033 0.0016 'International Tables Vol C Tables 4.2.6.8 and 6.1.1.4'
H H 0.0000 0.0000 'International Tables Vol C Tables 4.2.6.8 and 6.1.1.4'
N N 0.0061 0.0033 'International Tables Vol C Tables 4.2.6.8 and 6.1.1.4'
O O 0.0106 0.0060 'International Tables Vol C Tables 4.2.6.8 and 6.1.1.4'
S S 0.1246 0.1234 'International Tables Vol C Tables 4.2.6.8 and 6.1.1.4'

loop_
_geom_angle_atom_site_label_1
_geom_angle_atom_site_label_2
_geom_angle_atom_site_label_3
_geom_angle
_geom_angle_site_symmetry_1
_geom_angle_site_symmetry_3
_geom_angle_publ_flag
O1 S1 O2 117.28(10) . . ?
O1 S1 N1 106.95(9) . . ?
O2 S1 N1 112.75(9) . . ?
O1 S1 C1 109.83(10) . . ?
O2 S1 C1 107.96(9) . . ?
N1 S1 C1 100.81(8) . . ?
O7 S2 O8 118.23(11) . . ?
O7 S2 N2 108.33(11) . . ?
O8 S2 N2 108.39(11) . . ?
O7 S2 C13 109.05(10) . . ?
O8 S2 C13 110.65(11) . . ?
N2 S2 C13 100.72(9) . . ?
C9 O5 C10 116.71(17) . . ?
C19 O6 C8 122.65(13) . . ?
C21 O10 C22 116.14(18) . . ?
C8 N1 C11 116.81(16) . . ?
C8 N1 S1 118.30(12) . . ?
C11 N1 S1 113.81(13) . . ?
C20 N2 C23 121.21(19) . . ?
C20 N2 S2 116.63(14) . . ?
C23 N2 S2 119.95(16) . . ?
C2 C1 C6 121.57(17) . . ?
C2 C1 S1 117.84(14) . . ?
C6 C1 S1 120.51(15) . . ?
C1 C2 C3 119.11(19) . . ?
C1 C2 H2 120.4 . . ?
C3 C2 H2 120.4 . . ?
C2 C3 C4 120.6(2) . . ?
C2 C3 H3 119.7 . . ?
C4 C3 H3 119.7 . . ?
C5 C4 C3 120.1(2) . . ?
C5 C4 H4 120.0 . . ?
C3 C4 H4 120.0 . . ?
C4 C5 C6 120.83(18) . . ?
C4 C5 H5 119.6 . . ?
C6 C5 H5 119.6 . . ?
C5 C6 C1 117.84(17) . . ?
C5 C6 C7 119.59(16) . . ?
C1 C6 C7 122.58(16) . . ?
O3 C7 C6 122.39(16) . . ?
O3 C7 C8 116.86(16) . . ?
C6 C7 C8 120.74(14) . . ?
O6 C8 N1 106.74(14) . . ?
O6 C8 C7 112.57(14) . . ?
N1 C8 C7 113.59(14) . . ?
O6 C8 C9 110.91(15) . . ?
N1 C8 C9 108.02(14) . . ?
C7 C8 C9 104.98(14) . . ?
O4 C9 O5 126.36(19) . . ?
O4 C9 C8 124.49(19) . . ?
O5 C9 C8 109.15(16) . . ?
O5 C10 H10A 109.5 . . ?
O5 C10 H10B 109.5 . . ?
H10A C10 H10B 109.5 . . ?
O5 C10 H10C 109.5 . . ?
H10A C10 H10C 109.5 . . ?
H10B C10 H10C 109.5 . . ?
C12 C11 N1 112.6(2) . . ?
C12 C11 H11A 109.1 . . ?
N1 C11 H11A 109.1 . . ?
C12 C11 H11B 109.1 . . ?
N1 C11 H11B 109.1 . . ?
H11A C11 H11B 107.8 . . ?
C11 C12 H12A 109.5 . . ?
C11 C12 H12B 109.5 . . ?
H12A C12 H12B 109.5 . . ?
C11 C12 H12C 109.5 . . ?
H12A C12 H12C 109.5 . . ?
H12B C12 H12C 109.5 . . ?
C14 C13 C18 122.46(19) . . ?
C14 C13 S2 120.79(16) . . ?
C18 C13 S2 116.75(14) . . ?
C15 C14 C13 118.7(2) . . ?
C15 C14 H14 120.7 . . ?
C13 C14 H14 120.7 . . ?
C14 C15 C16 120.0(2) . . ?
C14 C15 H15 120.0 . . ?
C16 C15 H15 120.0 . . ?
C17 C16 C15 121.5(2) . . ?
C17 C16 H16 119.3 . . ?
C15 C16 H16 119.3 . . ?
C16 C17 C18 119.74(19) . . ?
C16 C17 H17 120.1 . . ?
C18 C17 H17 120.1 . . ?
C13 C18 C17 117.59(17) . . ?
C13 C18 C19 119.81(16) . . ?
C17 C18 C19 122.25(16) . . ?
C20 C19 O6 119.84(16) . . ?
C20 C19 C18 122.37(17) . . ?
O6 C19 C18 116.93(15) . . ?
C19 C20 N2 120.60(17) . . ?
C19 C20 C21 125.35(18) . . ?
N2 C20 C21 114.05(17) . . ?
O9 C21 O10 124.9(2) . . ?
O9 C21 C20 123.0(2) . . ?
O10 C21 C20 111.98(17) . . ?
O10 C22 H22A 109.5 . . ?
O10 C22 H22B 109.5 . . ?
H22A C22 H22B 109.5 . . ?
O10 C22 H22C 109.5 . . ?
H22A C22 H22C 109.5 . . ?
H22B C22 H22C 109.5 . . ?
C24 C23 N2 114.2(2) . . ?
C24 C23 H23A 108.7 . . ?
N2 C23 H23A 108.7 . . ?
C24 C23 H23B 108.7 . . ?
N2 C23 H23B 108.7 . . ?
H23A C23 H23B 107.6 . . ?
C23 C24 H24A 109.5 . . ?
C23 C24 H24B 109.5 . . ?
H24A C24 H24B 109.5 . . ?
C23 C24 H24C 109.5 . . ?
H24A C24 H24C 109.5 . . ?
H24B C24 H24C 109.5 . . ?

loop_
_geom_bond_atom_site_label_1
_geom_bond_atom_site_label_2
_geom_bond_distance
_geom_bond_site_symmetry_2
_geom_bond_publ_flag
S1 O1 1.4267(15) . ?
S1 O2 1.4299(17) . ?
S1 N1 1.6494(17) . ?
S1 C1 1.7567(19) . ?
S2 O7 1.4273(18) . ?
S2 O8 1.4282(17) . ?
S2 N2 1.6412(19) . ?
S2 C13 1.737(2) . ?
O3 C7 1.212(2) . ?
O4 C9 1.185(2) . ?
O5 C9 1.320(2) . ?
O5 C10 1.449(3) . ?
O6 C19 1.391(2) . ?
O6 C8 1.441(2) . ?
O9 C21 1.200(2) . ?
O10 C21 1.327(3) . ?
O10 C22 1.449(3) . ?
N1 C8 1.448(2) . ?
N1 C11 1.503(2) . ?
N2 C20 1.416(3) . ?
N2 C23 1.485(3) . ?
C1 C2 1.378(3) . ?
C1 C6 1.400(2) . ?
C2 C3 1.380(3) . ?
C2 H2 0.9300 . ?
C3 C4 1.383(3) . ?
C3 H3 0.9300 . ?
C4 C5 1.374(3) . ?
C4 H4 0.9300 . ?
C5 C6 1.395(3) . ?
C5 H5 0.9300 . ?
C6 C7 1.471(2) . ?
C7 C8 1.552(2) . ?
C8 C9 1.554(3) . ?
C10 H10A 0.9600 . ?
C10 H10B 0.9600 . ?
C10 H10C 0.9600 . ?
C11 C12 1.482(4) . ?
C11 H11A 0.9700 . ?
C11 H11B 0.9700 . ?
C12 H12A 0.9600 . ?
C12 H12B 0.9600 . ?
C12 H12C 0.9600 . ?
C13 C14 1.386(3) . ?
C13 C18 1.399(3) . ?
C14 C15 1.379(3) . ?
C14 H14 0.9300 . ?
C15 C16 1.382(3) . ?
C15 H15 0.9300 . ?
C16 C17 1.381(3) . ?
C16 H16 0.9300 . ?
C17 C18 1.402(3) . ?
C17 H17 0.9300 . ?
C18 C19 1.459(3) . ?
C19 C20 1.354(3) . ?
C20 C21 1.504(3) . ?
C22 H22A 0.9600 . ?
C22 H22B 0.9600 . ?
C22 H22C 0.9600 . ?
C23 C24 1.474(4) . ?
C23 H23A 0.9700 . ?
C23 H23B 0.9700 . ?
C24 H24A 0.9600 . ?
C24 H24B 0.9600 . ?
C24 H24C 0.9600 . ?

loop_
_geom_hbond_atom_site_label_D
_geom_hbond_atom_site_label_H
_geom_hbond_atom_site_label_A
_geom_hbond_distance_DH
_geom_hbond_distance_HA
_geom_hbond_distance_DA
_geom_hbond_angle_DHA
_geom_hbond_site_symmetry_A
_geom_hbond_publ_flag
C22 H22B O3 0.96 2.65 3.549(3) 155.5 1_455 yes
C23 H23B O9 0.97 2.46 3.072(3) 120.4 . yes
C24 H24B O8 0.96 2.63 3.390(4) 135.9 2 yes

loop_
_geom_torsion_atom_site_label_1
_geom_torsion_atom_site_label_2
_geom_torsion_atom_site_label_3
_geom_torsion_atom_site_label_4
_geom_torsion
_geom_torsion_site_symmetry_1
_geom_torsion_site_symmetry_2
_geom_torsion_site_symmetry_3
_geom_torsion_site_symmetry_4
_geom_torsion_publ_flag
O1 S1 N1 C8 -169.88(14) . . . . ?
O2 S1 N1 C8 59.78(16) . . . . ?
C1 S1 N1 C8 -55.09(16) . . . . ?
O1 S1 N1 C11 47.24(18) . . . . ?
O2 S1 N1 C11 -83.10(17) . . . . ?
C1 S1 N1 C11 162.03(16) . . . . ?
O7 S2 N2 C20 63.97(17) . . . . ?
O8 S2 N2 C20 -166.59(16) . . . . ?
C13 S2 N2 C20 -50.40(17) . . . . ?
O7 S2 N2 C23 -132.71(18) . . . . ?
O8 S2 N2 C23 -3.3(2) . . . . ?
C13 S2 N2 C23 112.92(19) . . . . ?
O1 S1 C1 C2 -40.5(2) . . . . ?
O2 S1 C1 C2 88.49(18) . . . . ?
N1 S1 C1 C2 -153.10(17) . . . . ?
O1 S1 C1 C6 142.65(16) . . . . ?
O2 S1 C1 C6 -88.36(17) . . . . ?
N1 S1 C1 C6 30.04(18) . . . . ?
C6 C1 C2 C3 -0.5(3) . . . . ?
S1 C1 C2 C3 -177.3(2) . . . . ?
C1 C2 C3 C4 -0.8(4) . . . . ?
C2 C3 C4 C5 1.2(4) . . . . ?
C3 C4 C5 C6 -0.1(4) . . . . ?
C4 C5 C6 C1 -1.2(3) . . . . ?
C4 C5 C6 C7 178.6(2) . . . . ?
C2 C1 C6 C5 1.5(3) . . . . ?
S1 C1 C6 C5 178.24(15) . . . . ?
C2 C1 C6 C7 -178.30(19) . . . . ?
S1 C1 C6 C7 -1.6(3) . . . . ?
C5 C6 C7 O3 -9.1(3) . . . . ?
C1 C6 C7 O3 170.69(19) . . . . ?
C5 C6 C7 C8 169.80(17) . . . . ?
C1 C6 C7 C8 -10.4(3) . . . . ?
C19 O6 C8 N1 175.92(14) . . . . ?
C19 O6 C8 C7 50.6(2) . . . . ?
C19 O6 C8 C9 -66.65(19) . . . . ?
C11 N1 C8 O6 66.8(2) . . . . ?
S1 N1 C8 O6 -74.99(16) . . . . ?
C11 N1 C8 C7 -168.54(17) . . . . ?
S1 N1 C8 C7 49.7(2) . . . . ?
C11 N1 C8 C9 -52.5(2) . . . . ?
S1 N1 C8 C9 165.70(13) . . . . ?
O3 C7 C8 O6 -72.5(2) . . . . ?
C6 C7 C8 O6 108.49(18) . . . . ?
O3 C7 C8 N1 166.01(17) . . . . ?
C6 C7 C8 N1 -13.0(2) . . . . ?
O3 C7 C8 C9 48.2(2) . . . . ?
C6 C7 C8 C9 -130.76(17) . . . . ?
C10 O5 C9 O4 4.0(3) . . . . ?
C10 O5 C9 C8 -175.74(16) . . . . ?
O6 C8 C9 O4 -7.7(2) . . . . ?
N1 C8 C9 O4 108.9(2) . . . . ?
C7 C8 C9 O4 -129.5(2) . . . . ?
O6 C8 C9 O5 172.04(14) . . . . ?
N1 C8 C9 O5 -71.31(18) . . . . ?
C7 C8 C9 O5 50.21(18) . . . . ?
C8 N1 C11 C12 111.1(3) . . . . ?
S1 N1 C11 C12 -105.4(2) . . . . ?
O7 S2 C13 C14 106.9(2) . . . . ?
O8 S2 C13 C14 -24.8(2) . . . . ?
N2 S2 C13 C14 -139.29(19) . . . . ?
O7 S2 C13 C18 -73.43(18) . . . . ?
O8 S2 C13 C18 154.89(17) . . . . ?
N2 S2 C13 C18 40.40(18) . . . . ?
C18 C13 C14 C15 1.7(3) . . . . ?
S2 C13 C14 C15 -178.67(18) . . . . ?
C13 C14 C15 C16 0.0(4) . . . . ?
C14 C15 C16 C17 -1.0(4) . . . . ?
C15 C16 C17 C18 0.3(3) . . . . ?
C14 C13 C18 C17 -2.3(3) . . . . ?
S2 C13 C18 C17 178.01(15) . . . . ?
C14 C13 C18 C19 171.1(2) . . . . ?
S2 C13 C18 C19 -8.6(2) . . . . ?
C16 C17 C18 C13 1.3(3) . . . . ?
C16 C17 C18 C19 -171.91(19) . . . . ?
C8 O6 C19 C20 107.6(2) . . . . ?
C8 O6 C19 C18 -82.8(2) . . . . ?
C13 C18 C19 C20 -23.0(3) . . . . ?
C17 C18 C19 C20 150.1(2) . . . . ?
C13 C18 C19 O6 167.64(17) . . . . ?
C17 C18 C19 O6 -19.3(3) . . . . ?
O6 C19 C20 N2 -177.79(17) . . . . ?
C18 C19 C20 N2 13.2(3) . . . . ?
O6 C19 C20 C21 1.5(3) . . . . ?
C18 C19 C20 C21 -167.51(19) . . . . ?
C23 N2 C20 C19 -134.7(2) . . . . ?
S2 N2 C20 C19 28.4(3) . . . . ?
C23 N2 C20 C21 45.9(3) . . . . ?
S2 N2 C20 C21 -150.97(16) . . . . ?
C22 O10 C21 O9 4.8(3) . . . . ?
C22 O10 C21 C20 -179.16(19) . . . . ?
C19 C20 C21 O9 -146.5(2) . . . . ?
N2 C20 C21 O9 32.9(3) . . . . ?
C19 C20 C21 O10 37.4(3) . . . . ?
N2 C20 C21 O10 -143.23(19) . . . . ?
C20 N2 C23 C24 63.6(4) . . . . ?
S2 N2 C23 C24 -98.9(3) . . . . ?
